data_4348500
loop_
_publ_author_name
'Banti, Christina N.'
'Papatriantafyllopoulou, Constantina'
'Manoli, Maria'
'Tasiopoulos, Anastasios J.'
'Hadjikakou, Sotiris K.'

_publ_section_title
;
 Nimesulide Silver Metallodrugs, Containing the Mitochondriotropic,
 Triaryl Derivatives of Pnictogen; Anticancer Activity against Human
 Breast Cancer Cells.
;
_journal_issue 17
_journal_name_full 'Inorganic chemistry'
_journal_page_first 8681
_journal_page_last 8696
_journal_paper_doi 10.1021/acs.inorgchem.6b01241
_journal_volume 55
_journal_year 2016
_chemical_formula_moiety 'C52 H47 Ag N3 O6 P2 S'
_chemical_formula_sum 'C52 H47 Ag N3 O6 P2 S'
_chemical_formula_weight 1011.80
_space_group_IT_number 2
_space_group_name_Hall '-P 1'
_space_group_name_H-M_alt 'P -1'
_symmetry_cell_setting triclinic
_symmetry_space_group_name_H-M 'P -1'
_atom_sites_solution_hydrogens geom
_atom_sites_solution_primary direct
_atom_sites_solution_secondary difmap
_audit_creation_method SHELXL-97
_cell_angle_alpha 97.969(5)
_cell_angle_beta 97.130(5)
_cell_angle_gamma 92.879(5)
_cell_formula_units_Z 2
_cell_length_a 12.627(5)
_cell_length_b 13.245(5)
_cell_length_c 14.592(5)
_cell_measurement_reflns_used 6731
_cell_measurement_temperature 100.05(10)
_cell_measurement_theta_max 28.7120
_cell_measurement_theta_min 3.4710
_cell_volume 2392.5(15)
_computing_structure_refinement 'SHELXL-97 (Sheldrick, 1997)'
_computing_structure_solution 'SHELXS-97 (Sheldrick, 1990)'
_diffrn_ambient_temperature 100(2)
_diffrn_detector_area_resol_mean 10.4223
_diffrn_measured_fraction_theta_full 0.998
_diffrn_measured_fraction_theta_max 0.998
_diffrn_measurement_device_type 'SuperNova, Dual, Cu at zero, Atlas'
_diffrn_measurement_method '\w scans'
_diffrn_radiation_monochromator mirror
_diffrn_radiation_source 'SuperNova (Mo) X-ray Source'
_diffrn_radiation_type MoK\a
_diffrn_radiation_wavelength 0.71073
_diffrn_reflns_av_R_equivalents 0.0316
_diffrn_reflns_av_sigmaI/netI 0.0504
_diffrn_reflns_limit_h_max 15
_diffrn_reflns_limit_h_min -14
_diffrn_reflns_limit_k_max 15
_diffrn_reflns_limit_k_min -15
_diffrn_reflns_limit_l_max 17
_diffrn_reflns_limit_l_min -17
_diffrn_reflns_number 16013
_diffrn_reflns_theta_full 25.00
_diffrn_reflns_theta_max 25.00
_diffrn_reflns_theta_min 2.84
_exptl_absorpt_coefficient_mu 0.585
_exptl_absorpt_correction_T_max 1.00000
_exptl_absorpt_correction_T_min 0.86210
_exptl_absorpt_correction_type multi-scan
_exptl_absorpt_process_details 'Empirical absorption correction (CrysAlis RED, Oxford Diffraction)'
_exptl_crystal_colour yellow
_exptl_crystal_density_diffrn 1.404
_exptl_crystal_density_method 'not measured'
_exptl_crystal_description polygones
_exptl_crystal_F_000 1042
_exptl_crystal_size_max 0.17
_exptl_crystal_size_mid 0.15
_exptl_crystal_size_min 0.04
_refine_diff_density_max 1.568
_refine_diff_density_min -0.535
_refine_diff_density_rms 0.077
_refine_ls_extinction_method none
_refine_ls_goodness_of_fit_ref 1.052
_refine_ls_hydrogen_treatment mixed
_refine_ls_matrix_type full
_refine_ls_number_parameters 586
_refine_ls_number_reflns 8410
_refine_ls_number_restraints 0
_refine_ls_restrained_S_all 1.052
_refine_ls_R_factor_all 0.0496
_refine_ls_R_factor_gt 0.0406
_refine_ls_shift/su_max 0.005
_refine_ls_shift/su_mean 0.000
_refine_ls_structure_factor_coef Fsqd
_refine_ls_weighting_details 'calc w=1/[\s^2^(Fo^2^)+(0.0503P)^2^+1.3027P] where P=(Fo^2^+2Fc^2^)/3'
_refine_ls_weighting_scheme calc
_refine_ls_wR_factor_gt 0.1016
_refine_ls_wR_factor_ref 0.1069
_reflns_number_gt 7195
_reflns_number_total 8410
_reflns_threshold_expression >2sigma(I)
_cod_data_source_file ic6b01241_si_002.cif
_cod_data_source_block shelxl
_cod_depositor_comments
;
The following automatic conversions were performed:

data item '_symmetry_cell_setting' value 'Triclinic' was changed to
'triclinic' in accordance with the
/home/saulius/struct/COD-crude-data/automatic-downloads/DataCite-retrospective/ACS/depositions/lib/dictionaries/cif_core.dic
dictionary named 'cif_core.dic' version 2.4.2 last updated on
2011-04-26.

Automatic conversion script
Id: cif_fix_values 6909 2019-04-08 15:41:33Z antanas 
;
_cod_database_code 4348500

loop_
_symmetry_equiv_pos_as_xyz
'x, y, z'
'-x, -y, -z'

loop_
_atom_site_label
_atom_site_type_symbol
_atom_site_fract_x
_atom_site_fract_y
_atom_site_fract_z
_atom_site_U_iso_or_equiv
_atom_site_adp_type
_atom_site_occupancy
_atom_site_symmetry_multiplicity
_atom_site_calc_flag
_atom_site_refinement_flags
C1 C 0.2444(3) 0.0057(2) 0.8145(2) 0.0261(7) Uani 1 1 d .
C2 C 0.1943(3) 0.0610(3) 0.8823(2) 0.0324(8) Uani 1 1 d .
H2 H 0.2000 0.1320 0.8896 0.039 Uiso 1 1 calc R
C3 C 0.1356(3) 0.0118(3) 0.9392(3) 0.0398(9) Uani 1 1 d .
H3 H 0.1044 0.0497 0.9860 0.048 Uiso 1 1 calc R
C4 C 0.1235(3) -0.0936(3) 0.9265(3) 0.0383(9) Uani 1 1 d .
H4 H 0.0830 -0.1267 0.9639 0.046 Uiso 1 1 calc R
C5 C 0.1715(3) -0.1501(3) 0.8580(3) 0.0409(9) Uani 1 1 d .
H5 H 0.1632 -0.2211 0.8494 0.049 Uiso 1 1 calc R
C6 C 0.2320(3) -0.1008(3) 0.8021(3) 0.0355(8) Uani 1 1 d .
H6 H 0.2644 -0.1389 0.7563 0.043 Uiso 1 1 calc R
C7 C 0.3123(3) -0.0084(2) 0.6330(2) 0.0240(7) Uani 1 1 d .
C8 C 0.2118(3) -0.0277(2) 0.5798(2) 0.0277(7) Uani 1 1 d .
H8 H 0.1523 -0.0004 0.6029 0.033 Uiso 1 1 calc R
C9 C 0.2002(3) -0.0870(2) 0.4930(2) 0.0306(8) Uani 1 1 d .
H9 H 0.1327 -0.1013 0.4586 0.037 Uiso 1 1 calc R
C10 C 0.2885(3) -0.1249(2) 0.4573(2) 0.0309(8) Uani 1 1 d .
H10 H 0.2806 -0.1643 0.3987 0.037 Uiso 1 1 calc R
C11 C 0.3885(3) -0.1048(2) 0.5083(2) 0.0318(8) Uani 1 1 d .
H11 H 0.4480 -0.1302 0.4836 0.038 Uiso 1 1 calc R
C12 C 0.4012(3) -0.0469(2) 0.5964(2) 0.0271(7) Uani 1 1 d .
H12 H 0.4688 -0.0338 0.6308 0.033 Uiso 1 1 calc R
C13 C 0.4600(3) 0.0783(2) 0.7956(2) 0.0248(7) Uani 1 1 d .
C14 C 0.4972(3) 0.0155(3) 0.8594(2) 0.0323(8) Uani 1 1 d .
H14 H 0.4501 -0.0320 0.8773 0.039 Uiso 1 1 calc R
C15 C 0.6042(3) 0.0230(3) 0.8965(3) 0.0371(9) Uani 1 1 d .
H15 H 0.6286 -0.0199 0.9388 0.045 Uiso 1 1 calc R
C16 C 0.6748(3) 0.0940(3) 0.8711(3) 0.0358(8) Uani 1 1 d .
H16 H 0.7465 0.0992 0.8965 0.043 Uiso 1 1 calc R
C17 C 0.6385(3) 0.1575(3) 0.8077(2) 0.0331(8) Uani 1 1 d .
H17 H 0.6858 0.2051 0.7900 0.040 Uiso 1 1 calc R
C18 C 0.5324(3) 0.1500(2) 0.7711(2) 0.0287(7) Uani 1 1 d .
H18 H 0.5082 0.1933 0.7292 0.034 Uiso 1 1 calc R
C19 C 0.3532(3) 0.2969(2) 0.5015(2) 0.0248(7) Uani 1 1 d .
C20 C 0.3371(3) 0.1913(2) 0.4817(2) 0.0271(7) Uani 1 1 d .
H20 H 0.3231 0.1539 0.5288 0.033 Uiso 1 1 calc R
C21 C 0.3416(3) 0.1413(3) 0.3931(2) 0.0300(8) Uani 1 1 d .
H21 H 0.3317 0.0704 0.3808 0.036 Uiso 1 1 calc R
C22 C 0.3610(3) 0.1967(3) 0.3225(2) 0.0319(8) Uani 1 1 d .
H22 H 0.3637 0.1634 0.2624 0.038 Uiso 1 1 calc R
C23 C 0.3763(3) 0.3020(3) 0.3417(2) 0.0365(9) Uani 1 1 d .
H23 H 0.3891 0.3394 0.2943 0.044 Uiso 1 1 calc R
C24 C 0.3728(3) 0.3519(3) 0.4300(2) 0.0333(8) Uani 1 1 d .
H24 H 0.3836 0.4227 0.4421 0.040 Uiso 1 1 calc R
C25 C 0.4857(3) 0.3976(2) 0.6692(2) 0.0255(7) Uani 1 1 d .
C26 C 0.5741(3) 0.3700(2) 0.6247(2) 0.0286(7) Uani 1 1 d .
H26 H 0.5637 0.3334 0.5647 0.034 Uiso 1 1 calc R
C27 C 0.6772(3) 0.3969(3) 0.6694(3) 0.0360(9) Uani 1 1 d .
H27 H 0.7355 0.3781 0.6393 0.043 Uiso 1 1 calc R
C28 C 0.6937(3) 0.4515(3) 0.7585(3) 0.0402(9) Uani 1 1 d .
H28 H 0.7629 0.4693 0.7885 0.048 Uiso 1 1 calc R
C29 C 0.6061(3) 0.4795(3) 0.8030(3) 0.0351(8) Uani 1 1 d .
H29 H 0.6168 0.5165 0.8628 0.042 Uiso 1 1 calc R
C30 C 0.5033(3) 0.4527(2) 0.7588(2) 0.0300(8) Uani 1 1 d .
H30 H 0.4453 0.4717 0.7892 0.036 Uiso 1 1 calc R
C31 C 0.2854(3) 0.4767(2) 0.6082(2) 0.0279(7) Uani 1 1 d .
C32 C 0.3431(3) 0.5678(3) 0.6070(2) 0.0351(8) Uani 1 1 d .
H32 H 0.4174 0.5700 0.6144 0.042 Uiso 1 1 calc R
C33 C 0.2920(4) 0.6558(3) 0.5949(3) 0.0463(10) Uani 1 1 d .
H33 H 0.3316 0.7169 0.5948 0.056 Uiso 1 1 calc R
C34 C 0.1812(4) 0.6523(3) 0.5829(4) 0.0598(13) Uani 1 1 d .
H34 H 0.1461 0.7108 0.5733 0.072 Uiso 1 1 calc R
C35 C 0.1231(4) 0.5618(3) 0.5851(3) 0.0562(12) Uani 1 1 d .
H35 H 0.0487 0.5596 0.5771 0.067 Uiso 1 1 calc R
C36 C 0.1744(3) 0.4745(3) 0.5991(3) 0.0397(9) Uani 1 1 d .
H36 H 0.1348 0.4143 0.6024 0.048 Uiso 1 1 calc R
C37 C 0.0994(3) 0.3901(2) 0.8136(2) 0.0267(7) Uani 1 1 d .
C38 C 0.0066(3) 0.4456(3) 0.8156(2) 0.0306(8) Uani 1 1 d .
H38 H -0.0546 0.4214 0.7745 0.037 Uiso 1 1 calc R
C39 C 0.0044(3) 0.5345(2) 0.8768(2) 0.0295(8) Uani 1 1 d .
H39 H -0.0577 0.5693 0.8774 0.035 Uiso 1 1 calc R
C40 C 0.0949(3) 0.5710(2) 0.9367(2) 0.0270(7) Uani 1 1 d .
C41 C 0.1895(3) 0.5216(2) 0.9362(2) 0.0271(7) Uani 1 1 d .
H41 H 0.2506 0.5479 0.9763 0.033 Uiso 1 1 calc R
C42 C 0.1903(3) 0.4337(2) 0.8755(2) 0.0257(7) Uani 1 1 d .
C43 C 0.3288(3) 0.3411(2) 0.9468(2) 0.0267(7) Uani 1 1 d .
C44 C 0.2682(3) 0.3118(2) 1.0120(2) 0.0296(8) Uani 1 1 d .
H44 H 0.1958 0.3233 1.0081 0.036 Uiso 1 1 calc R
C45 C 0.3174(3) 0.2646(3) 1.0837(2) 0.0358(8) Uani 1 1 d .
H45 H 0.2773 0.2434 1.1277 0.043 Uiso 1 1 calc R
C46 C 0.4256(3) 0.2489(3) 1.0906(3) 0.0398(9) Uani 1 1 d .
H46 H 0.4584 0.2189 1.1397 0.048 Uiso 1 1 calc R
C47 C 0.4842(3) 0.2784(3) 1.0235(3) 0.0393(9) Uani 1 1 d .
H47 H 0.5566 0.2672 1.0271 0.047 Uiso 1 1 calc R
C48 C 0.4361(3) 0.3244(3) 0.9513(2) 0.0327(8) Uani 1 1 d .
H48 H 0.4757 0.3439 0.9062 0.039 Uiso 1 1 calc R
C49 C -0.0678(3) 0.1833(3) 0.7687(3) 0.0405(9) Uani 1 1 d .
H49A H -0.0247 0.1416 0.8051 0.061 Uiso 1 1 calc R
H49B H -0.1274 0.1420 0.7327 0.061 Uiso 1 1 calc R
H49C H -0.0935 0.2370 0.8095 0.061 Uiso 1 1 calc R
C50 C 0.0983(4) 0.2793(4) 0.2952(4) 0.0673(15) Uani 1 1 d .
C51 C 0.0592(4) 0.1895(5) 0.4201(4) 0.0828(18) Uani 1 1 d .
H51A H 0.0464 0.1205 0.4315 0.124 Uiso 1 1 calc R
H51B H -0.0023 0.2270 0.4307 0.124 Uiso 1 1 calc R
H51C H 0.1204 0.2212 0.4616 0.124 Uiso 1 1 calc R
C52 C 0.0852(5) 0.0955(4) 0.2613(6) 0.154(4) Uani 1 1 d .
H52A H 0.0694 0.0386 0.2927 0.231 Uiso 1 1 calc R
H52B H 0.1559 0.0920 0.2438 0.231 Uiso 1 1 calc R
H52C H 0.0342 0.0935 0.2064 0.231 Uiso 1 1 calc R
N1 N 0.0929(2) 0.6626(2) 1.0035(2) 0.0312(7) Uani 1 1 d .
N2 N 0.1094(2) 0.2992(2) 0.75735(19) 0.0276(6) Uani 1 1 d .
N3 N 0.0795(3) 0.1889(3) 0.3225(3) 0.0564(10) Uani 1 1 d .
O1 O 0.0079(2) 0.70415(17) 1.00630(17) 0.0350(6) Uani 1 1 d .
O2 O 0.1763(2) 0.69589(19) 1.05420(18) 0.0433(7) Uani 1 1 d .
O3 O 0.28627(18) 0.38549(17) 0.87006(15) 0.0284(5) Uani 1 1 d .
O4 O -0.0580(2) 0.29832(18) 0.63958(17) 0.0392(6) Uani 1 1 d .
O5 O 0.05451(19) 0.15269(18) 0.63958(16) 0.0352(6) Uani 1 1 d .
O6 O 0.1177(4) 0.2785(4) 0.2151(4) 0.1279(19) Uani 1 1 d .
P1 P 0.32142(7) 0.07625(6) 0.74380(6) 0.02364(19) Uani 1 1 d .
P2 P 0.34767(7) 0.35702(6) 0.62103(6) 0.02427(19) Uani 1 1 d .
Ag1 Ag 0.266491(19) 0.242173(17) 0.713239(16) 0.02349(9) Uani 1 1 d .
S1 S 0.01003(7) 0.23677(6) 0.69280(6) 0.0294(2) Uani 1 1 d .

loop_
_atom_site_aniso_label
_atom_site_aniso_U_11
_atom_site_aniso_U_22
_atom_site_aniso_U_33
_atom_site_aniso_U_23
_atom_site_aniso_U_13
_atom_site_aniso_U_12
C1 0.0227(18) 0.0306(17) 0.0234(17) 0.0054(14) -0.0044(14) -0.0013(13)
C2 0.032(2) 0.0337(19) 0.0304(19) 0.0023(15) 0.0028(16) -0.0032(15)
C3 0.037(2) 0.051(2) 0.032(2) 0.0061(17) 0.0081(17) 0.0001(18)
C4 0.032(2) 0.053(2) 0.033(2) 0.0209(18) 0.0041(17) -0.0023(17)
C5 0.045(2) 0.033(2) 0.048(2) 0.0170(17) 0.0066(19) -0.0017(17)
C6 0.038(2) 0.0348(19) 0.035(2) 0.0097(16) 0.0057(17) 0.0039(16)
C7 0.0278(18) 0.0219(16) 0.0222(16) 0.0049(13) 0.0012(14) -0.0003(13)
C8 0.0269(19) 0.0270(17) 0.0286(18) 0.0042(14) 0.0017(15) 0.0003(14)
C9 0.031(2) 0.0283(17) 0.0298(19) 0.0017(14) -0.0018(15) -0.0025(14)
C10 0.037(2) 0.0291(18) 0.0249(18) -0.0009(14) 0.0037(16) 0.0013(15)
C11 0.032(2) 0.0302(18) 0.0336(19) 0.0025(15) 0.0077(16) 0.0056(15)
C12 0.0265(19) 0.0273(17) 0.0264(17) 0.0025(14) 0.0002(15) 0.0019(14)
C13 0.0260(18) 0.0245(16) 0.0223(16) 0.0006(13) -0.0002(14) 0.0032(13)
C14 0.032(2) 0.0328(19) 0.0324(19) 0.0085(15) 0.0015(16) -0.0025(15)
C15 0.036(2) 0.039(2) 0.035(2) 0.0112(16) -0.0059(17) 0.0036(16)
C16 0.027(2) 0.041(2) 0.036(2) 0.0031(16) -0.0045(16) 0.0004(16)
C17 0.029(2) 0.0307(18) 0.039(2) 0.0052(15) 0.0047(16) -0.0029(15)
C18 0.0286(19) 0.0276(17) 0.0294(18) 0.0052(14) 0.0013(15) 0.0005(14)
C19 0.0193(17) 0.0297(17) 0.0258(17) 0.0058(14) 0.0026(14) 0.0017(13)
C20 0.0276(19) 0.0289(17) 0.0267(18) 0.0078(14) 0.0062(15) 0.0024(14)
C21 0.030(2) 0.0285(17) 0.0315(19) 0.0058(14) 0.0011(16) 0.0032(14)
C22 0.032(2) 0.0365(19) 0.0261(18) 0.0022(15) 0.0046(16) 0.0001(15)
C23 0.045(2) 0.038(2) 0.0274(19) 0.0106(16) 0.0080(17) -0.0028(17)
C24 0.036(2) 0.0280(18) 0.036(2) 0.0085(15) 0.0040(17) -0.0041(15)
C25 0.0262(18) 0.0215(16) 0.0295(18) 0.0073(13) 0.0034(15) -0.0001(13)
C26 0.030(2) 0.0228(16) 0.0334(19) 0.0054(14) 0.0071(16) 0.0003(14)
C27 0.029(2) 0.0328(19) 0.048(2) 0.0077(17) 0.0091(18) 0.0030(15)
C28 0.028(2) 0.037(2) 0.052(2) 0.0078(18) -0.0047(18) -0.0054(16)
C29 0.038(2) 0.0331(19) 0.032(2) 0.0059(15) -0.0023(17) -0.0048(16)
C30 0.031(2) 0.0315(18) 0.0284(18) 0.0081(14) 0.0046(15) 0.0001(14)
C31 0.033(2) 0.0251(17) 0.0273(18) 0.0056(14) 0.0052(15) 0.0042(14)
C32 0.038(2) 0.0337(19) 0.037(2) 0.0111(16) 0.0098(17) 0.0043(16)
C33 0.055(3) 0.029(2) 0.058(3) 0.0150(18) 0.012(2) 0.0058(18)
C34 0.059(3) 0.043(2) 0.084(4) 0.025(2) 0.010(3) 0.018(2)
C35 0.038(3) 0.049(3) 0.083(3) 0.016(2) 0.004(2) 0.013(2)
C36 0.034(2) 0.0317(19) 0.054(2) 0.0109(17) 0.0025(19) 0.0051(16)
C37 0.0251(18) 0.0301(17) 0.0252(17) 0.0036(14) 0.0049(14) 0.0023(14)
C38 0.0246(19) 0.0348(19) 0.0299(19) -0.0002(15) 0.0002(15) 0.0011(14)
C39 0.0291(19) 0.0326(18) 0.0280(18) 0.0060(14) 0.0053(15) 0.0047(15)
C40 0.032(2) 0.0270(17) 0.0221(17) 0.0040(13) 0.0069(15) -0.0005(14)
C41 0.0256(18) 0.0309(18) 0.0229(17) 0.0025(14) 0.0008(14) -0.0057(14)
C42 0.0247(18) 0.0301(17) 0.0234(17) 0.0051(14) 0.0056(14) 0.0026(14)
C43 0.0308(19) 0.0259(17) 0.0213(17) 0.0003(13) -0.0010(14) 0.0009(14)
C44 0.0291(19) 0.0302(18) 0.0275(18) -0.0025(14) 0.0050(15) -0.0023(14)
C45 0.046(2) 0.0320(19) 0.0300(19) 0.0060(15) 0.0071(17) 0.0006(16)
C46 0.049(3) 0.042(2) 0.031(2) 0.0110(16) 0.0028(18) 0.0122(18)
C47 0.036(2) 0.047(2) 0.037(2) 0.0097(17) 0.0047(18) 0.0109(17)
C48 0.033(2) 0.040(2) 0.0268(18) 0.0060(15) 0.0067(16) 0.0034(16)
C49 0.031(2) 0.049(2) 0.038(2) -0.0046(17) 0.0061(17) -0.0080(17)
C50 0.059(3) 0.090(4) 0.071(3) 0.045(3) 0.034(3) 0.022(3)
C51 0.049(3) 0.121(5) 0.097(4) 0.063(4) 0.024(3) 0.019(3)
C52 0.082(5) 0.055(3) 0.270(10) -0.051(5) -0.116(6) 0.021(3)
N1 0.0331(18) 0.0302(15) 0.0306(16) 0.0034(12) 0.0087(14) -0.0018(13)
N2 0.0199(15) 0.0299(15) 0.0295(15) -0.0034(12) -0.0010(12) 0.0003(11)
N3 0.033(2) 0.060(2) 0.082(3) 0.030(2) 0.0038(19) 0.0077(17)
O1 0.0349(15) 0.0304(13) 0.0391(14) -0.0009(11) 0.0088(12) 0.0029(11)
O2 0.0338(16) 0.0456(15) 0.0428(16) -0.0135(12) 0.0004(13) -0.0051(12)
O3 0.0243(13) 0.0391(13) 0.0207(12) 0.0026(10) 0.0004(10) 0.0036(10)
O4 0.0349(15) 0.0411(14) 0.0356(14) -0.0044(11) -0.0091(12) 0.0069(11)
O5 0.0260(13) 0.0403(14) 0.0347(14) -0.0099(11) 0.0030(11) 0.0024(11)
O6 0.096(4) 0.182(5) 0.138(4) 0.098(4) 0.038(3) 0.057(3)
P1 0.0239(5) 0.0239(4) 0.0225(4) 0.0036(3) 0.0014(4) -0.0004(3)
P2 0.0246(5) 0.0240(4) 0.0246(4) 0.0050(3) 0.0036(4) 0.0006(3)
Ag1 0.02351(15) 0.02406(14) 0.02280(14) 0.00291(10) 0.00344(10) 0.00103(10)
S1 0.0234(5) 0.0341(5) 0.0275(4) -0.0046(4) 0.0011(4) 0.0016(4)

loop_
_atom_type_symbol
_atom_type_description
_atom_type_scat_dispersion_real
_atom_type_scat_dispersion_imag
_atom_type_scat_source
C C 0.0033 0.0016 'International Tables Vol C Tables 4.2.6.8 and 6.1.1.4'
H H 0.0000 0.0000 'International Tables Vol C Tables 4.2.6.8 and 6.1.1.4'
N N 0.0061 0.0033 'International Tables Vol C Tables 4.2.6.8 and 6.1.1.4'
O O 0.0106 0.0060 'International Tables Vol C Tables 4.2.6.8 and 6.1.1.4'
P P 0.1023 0.0942 'International Tables Vol C Tables 4.2.6.8 and 6.1.1.4'
Ag Ag -0.8971 1.1015 'International Tables Vol C Tables 4.2.6.8 and 6.1.1.4'
S S 0.1246 0.1234 'International Tables Vol C Tables 4.2.6.8 and 6.1.1.4'

loop_
_geom_angle_atom_site_label_1
_geom_angle_atom_site_label_2
_geom_angle_atom_site_label_3
_geom_angle
C2 C1 C6 118.9(3)
C2 C1 P1 118.0(3)
C6 C1 P1 123.1(3)
C1 C2 C3 120.8(3)
C4 C3 C2 119.9(3)
C3 C4 C5 120.1(3)
C4 C5 C6 120.0(3)
C5 C6 C1 120.3(3)
C12 C7 C8 119.2(3)
C12 C7 P1 123.1(3)
C8 C7 P1 117.4(2)
C9 C8 C7 120.4(3)
C10 C9 C8 120.0(3)
C9 C10 C11 120.2(3)
C10 C11 C12 120.4(3)
C11 C12 C7 119.7(3)
C14 C13 C18 118.5(3)
C14 C13 P1 124.2(3)
C18 C13 P1 117.3(2)
C15 C14 C13 120.4(3)
C16 C15 C14 120.3(3)
C15 C16 C17 119.9(3)
C18 C17 C16 119.7(3)
C17 C18 C13 121.2(3)
C20 C19 C24 118.9(3)
C20 C19 P2 118.0(2)
C24 C19 P2 123.2(3)
C21 C20 C19 120.8(3)
C20 C21 C22 119.9(3)
C23 C22 C21 119.5(3)
C24 C23 C22 120.7(3)
C23 C24 C19 120.2(3)
C30 C25 C26 118.7(3)
C30 C25 P2 117.2(2)
C26 C25 P2 123.9(3)
C27 C26 C25 120.4(3)
C28 C27 C26 120.4(3)
C27 C28 C29 119.5(4)
C30 C29 C28 120.3(3)
C29 C30 C25 120.7(3)
C32 C31 C36 119.2(3)
C32 C31 P2 123.2(3)
C36 C31 P2 117.6(3)
C31 C32 C33 121.0(4)
C32 C33 C34 119.5(4)
C35 C34 C33 119.8(4)
C34 C35 C36 120.5(4)
C35 C36 C31 119.9(4)
N2 C37 C42 117.7(3)
N2 C37 C38 126.5(3)
C42 C37 C38 115.7(3)
C39 C38 C37 121.8(3)
C40 C39 C38 119.3(3)
C39 C40 C41 121.7(3)
C39 C40 N1 119.9(3)
C41 C40 N1 118.4(3)
C42 C41 C40 118.4(3)
C41 C42 O3 119.4(3)
C41 C42 C37 123.1(3)
O3 C42 C37 117.4(3)
C44 C43 C48 121.4(3)
C44 C43 O3 123.2(3)
C48 C43 O3 115.3(3)
C43 C44 C45 118.6(3)
C46 C45 C44 120.9(3)
C47 C46 C45 119.2(3)
C48 C47 C46 120.6(4)
C43 C48 C47 119.3(3)
O6 C50 N3 116.9(6)
O2 N1 O1 123.1(3)
O2 N1 C40 118.6(3)
O1 N1 C40 118.3(3)
C37 N2 S1 122.4(2)
C37 N2 Ag1 125.4(2)
S1 N2 Ag1 110.28(13)
C50 N3 C52 121.1(5)
C50 N3 C51 117.0(4)
C52 N3 C51 121.8(5)
C43 O3 C42 117.9(2)
C13 P1 C1 105.86(15)
C13 P1 C7 105.23(15)
C1 P1 C7 103.91(15)
C13 P1 Ag1 113.49(10)
C1 P1 Ag1 118.52(11)
C7 P1 Ag1 108.67(10)
C25 P2 C19 105.42(15)
C25 P2 C31 103.92(15)
C19 P2 C31 104.46(15)
C25 P2 Ag1 111.86(10)
C19 P2 Ag1 112.45(11)
C31 P2 Ag1 117.63(11)
N2 Ag1 P1 120.20(7)
N2 Ag1 P2 111.51(7)
P1 Ag1 P2 127.86(3)
O4 S1 O5 116.12(15)
O4 S1 N2 114.35(15)
O5 S1 N2 105.40(15)
O4 S1 C49 107.40(18)
O5 S1 C49 106.74(17)
N2 S1 C49 106.18(17)

loop_
_geom_bond_atom_site_label_1
_geom_bond_atom_site_label_2
_geom_bond_distance
C1 C2 1.385(5)
C1 C6 1.395(5)
C1 P1 1.818(3)
C2 C3 1.385(5)
C3 C4 1.381(5)
C4 C5 1.383(5)
C5 C6 1.388(5)
C7 C12 1.392(5)
C7 C8 1.395(5)
C7 P1 1.823(3)
C8 C9 1.382(5)
C9 C10 1.376(5)
C10 C11 1.378(5)
C11 C12 1.389(5)
C13 C14 1.387(5)
C13 C18 1.398(5)
C13 P1 1.815(3)
C14 C15 1.385(5)
C15 C16 1.383(5)
C16 C17 1.387(5)
C17 C18 1.373(5)
C19 C20 1.388(4)
C19 C24 1.392(5)
C19 P2 1.825(3)
C20 C21 1.377(5)
C21 C22 1.385(5)
C22 C23 1.383(5)
C23 C24 1.370(5)
C25 C30 1.393(5)
C25 C26 1.398(5)
C25 P2 1.822(3)
C26 C27 1.388(5)
C27 C28 1.383(5)
C28 C29 1.391(5)
C29 C30 1.381(5)
C31 C32 1.382(5)
C31 C36 1.389(5)
C31 P2 1.827(3)
C32 C33 1.382(5)
C33 C34 1.386(6)
C34 C35 1.380(6)
C35 C36 1.381(5)
C37 N2 1.380(4)
C37 C42 1.414(5)
C37 C38 1.415(5)
C38 C39 1.379(5)
C39 C40 1.372(5)
C40 C41 1.390(5)
C40 N1 1.452(4)
C41 C42 1.363(4)
C42 O3 1.404(4)
C43 C44 1.377(5)
C43 C48 1.379(5)
C43 O3 1.397(4)
C44 C45 1.389(5)
C45 C46 1.385(5)
C46 C47 1.384(5)
C47 C48 1.380(5)
C49 S1 1.764(4)
C50 O6 1.222(6)
C50 N3 1.334(6)
C51 N3 1.476(6)
C52 N3 1.432(7)
N1 O2 1.232(4)
N1 O1 1.233(4)
N2 S1 1.591(3)
N2 Ag1 2.292(3)
O4 S1 1.444(3)
O5 S1 1.446(2)
P1 Ag1 2.4202(11)
P2 Ag1 2.4348(10)
